data_2216826
loop_
_publ_author_name
'K. Chinnakali'
'D. Sudha'
'M. Jayagopi'
'R. Raghunathan'
'Hoong-Kun Fun'

_publ_section_title
<i>trans</i>-1-Ethyl-4,4,10-trimethyl-2-tosyl-1,2,3,3a,4,11b-hexahydro-11<i>H</i>-pyrrolo[3,4-<i>c</i>]pyrano[5,6-<i>c</i>]quinolin-11-one
_journal_coeditor_code WN2215
_journal_issue 12
_journal_name_full 'Acta Crystallographica Section E'
_journal_page_first o4650
_journal_page_last o4651
_journal_paper_doi 10.1107/S1600536807054906
_journal_volume 63
_journal_year 2007
_chemical_formula_iupac 'C26 H30 N2 O4 S'
_chemical_formula_moiety 'C26 H30 N2 O4 S'
_chemical_formula_sum 'C26 H30 N2 O4 S'
_chemical_formula_weight 466.58
_chemical_name_systematic
;
trans-1-Ethyl-4,4,10-trimethyl-2-tosyl-1,2,3,3a,4,11b-hexahydro-11H-
pyrrolo[3,4-c]pyrano[5,6-c]quinolin-11-one
;
_space_group_IT_number 14
_symmetry_cell_setting monoclinic
_symmetry_space_group_name_Hall '-P 2ybc'
_symmetry_space_group_name_H-M 'P 1 21/c 1'
_atom_sites_solution_hydrogens geom
_atom_sites_solution_primary direct
_atom_sites_solution_secondary difmap
_audit_creation_method SHELXL-97
_cell_angle_alpha 90.00
_cell_angle_beta 109.5540(10)
_cell_angle_gamma 90.00
_cell_formula_units_Z 8
_cell_length_a 24.7027(7)
_cell_length_b 10.2685(3)
_cell_length_c 19.6195(5)
_cell_measurement_reflns_used 7777
_cell_measurement_temperature 100.00(10)
_cell_measurement_theta_max 29.54
_cell_measurement_theta_min 2.30
_cell_volume 4689.7(2)
_computing_cell_refinement APEX2
_computing_data_collection 'APEX2 (Bruker, 2005)'
_computing_data_reduction 'SAINT (Bruker, 2005)'
_computing_molecular_graphics SHELXTL
_computing_publication_material
;
SHELXTL and PLATON (Spek, 2003)
;
_computing_structure_refinement SHELXTL
_computing_structure_solution 'SHELXTL (Sheldrick, 1998)'
_diffrn_ambient_temperature 100.00(10)
_diffrn_detector_area_resol_mean 8.33
_diffrn_measured_fraction_theta_full 0.989
_diffrn_measured_fraction_theta_max 0.989
_diffrn_measurement_device_type
;
Bruker SMART APEX2 CCD area-detector diffractometer
;
_diffrn_measurement_method '\w scans'
_diffrn_radiation_monochromator graphite
_diffrn_radiation_source 'fine-focus sealed tube'
_diffrn_radiation_type MoK\a
_diffrn_radiation_wavelength 0.71073
_diffrn_reflns_av_R_equivalents 0.0548
_diffrn_reflns_av_sigmaI/netI 0.0687
_diffrn_reflns_limit_h_max 22
_diffrn_reflns_limit_h_min -34
_diffrn_reflns_limit_k_max 11
_diffrn_reflns_limit_k_min -14
_diffrn_reflns_limit_l_max 27
_diffrn_reflns_limit_l_min -16
_diffrn_reflns_number 45928
_diffrn_reflns_theta_full 30.06
_diffrn_reflns_theta_max 30.06
_diffrn_reflns_theta_min 0.87
_diffrn_standards_number 0
_exptl_absorpt_coefficient_mu 0.174
_exptl_absorpt_correction_T_max 0.9825
_exptl_absorpt_correction_T_min 0.9510
_exptl_absorpt_correction_type multi-scan
_exptl_absorpt_process_details '(SADABS; Bruker, 2005)'
_exptl_crystal_colour colourless
_exptl_crystal_density_diffrn 1.322
_exptl_crystal_density_method 'not measured'
_exptl_crystal_description Plate
_exptl_crystal_F_000 1984
_exptl_crystal_size_max 0.29
_exptl_crystal_size_mid 0.20
_exptl_crystal_size_min 0.10
_refine_diff_density_max 0.438
_refine_diff_density_min -0.469
_refine_ls_extinction_method none
_refine_ls_goodness_of_fit_ref 1.025
_refine_ls_hydrogen_treatment constr
_refine_ls_matrix_type full
_refine_ls_number_parameters 599
_refine_ls_number_reflns 13623
_refine_ls_number_restraints 0
_refine_ls_restrained_S_all 1.025
_refine_ls_R_factor_all 0.1047
_refine_ls_R_factor_gt 0.0669
_refine_ls_shift/su_max 0.001
_refine_ls_shift/su_mean <0.001
_refine_ls_structure_factor_coef Fsqd
_refine_ls_weighting_details 'calc w=1/[\s^2^(Fo^2^)+(0.0598P)^2^+5.1486P] where P=(Fo^2^+2Fc^2^)/3'
_refine_ls_weighting_scheme calc
_refine_ls_wR_factor_gt 0.1375
_refine_ls_wR_factor_ref 0.1662
_reflns_number_gt 9445
_reflns_number_total 13623
_reflns_threshold_expression I>2\s(I)
_cod_data_source_file wn2215.cif
_cod_data_source_block I
_cod_depositor_comments
;
The following automatic conversions were performed:
'_symmetry_cell_setting' value 'Monoclinic' changed to 'monoclinic'
according to '/home/saulius/struct/CIF-dictionaries/cif_core.dic'
dictionary named 'cif_core.dic' version 2.4.1 from 2010-06-29.

Automatic conversion script
Id: cif_fix_enum 1527 2010-12-29 10:47:43Z saulius 

The following automatic conversions were performed:

'_symmetry_cell_setting' value 'Monoclinic' changed to 'monoclinic'
according to /home/saulius/struct/CIF-dictionaries/cif_core.dic
dictionary named 'cif_core.dic' version 2.4.1 from 2010-06-29.

Automatic conversion script
Id: cif_fix_values 1715 2011-07-08 13:25:40Z adriana 
;
_cod_original_sg_symbol_H-M 'P 21/c'
_cod_database_code 2216826
_cod_database_fobs_code 2216826

loop_
_symmetry_equiv_pos_as_xyz
'x, y, z'
'-x, y+1/2, -z+1/2'
'-x, -y, -z'
'x, -y-1/2, z-1/2'

loop_
_atom_site_type_symbol
_atom_site_label
_atom_site_fract_x
_atom_site_fract_y
_atom_site_fract_z
_atom_site_U_iso_or_equiv
_atom_site_adp_type
_atom_site_calc_flag
_atom_site_refinement_flags
_atom_site_occupancy
S S1A 0.31763(3) 0.36357(6) 0.17299(3) 0.01999(13) Uani d . 1
O O1A 0.26114(8) 0.41782(17) 0.15589(9) 0.0269(4) Uani d . 1
O O2A 0.34738(8) 0.37166(17) 0.12168(9) 0.0283(4) Uani d . 1
O O3A 0.42201(7) 0.28125(15) 0.48549(8) 0.0180(3) Uani d . 1
O O4A 0.54792(7) 0.35142(17) 0.35169(9) 0.0230(4) Uani d . 1
N N1A 0.35808(8) 0.43454(18) 0.24673(10) 0.0170(4) Uani d . 1
N N2A 0.57206(8) 0.20597(18) 0.44420(10) 0.0166(4) Uani d . 1
C C1A 0.33462(10) 0.4457(2) 0.30734(12) 0.0175(4) Uani d . 1
H H1A 0.2960 0.4108 0.2939 0.021 Uiso calc R 1
H H1B 0.3345 0.5354 0.3228 0.021 Uiso calc R 1
C C2A 0.37659(9) 0.3639(2) 0.36535(11) 0.0143(4) Uani d . 1
H H2A 0.3694 0.2729 0.3501 0.017 Uiso calc R 1
C C3A 0.43420(9) 0.4014(2) 0.35816(11) 0.0143(4) Uani d . 1
H H3A 0.4427 0.4916 0.3747 0.017 Uiso calc R 1
C C4A 0.42151(9) 0.3987(2) 0.27559(12) 0.0176(4) Uani d . 1
H H4A 0.4263 0.3095 0.2608 0.021 Uiso calc R 1
C C5A 0.37685(9) 0.3709(2) 0.44271(12) 0.0150(4) Uani d . 1
C C6A 0.46979(9) 0.2629(2) 0.46756(12) 0.0153(4) Uani d . 1
C C7A 0.47945(9) 0.3147(2) 0.40861(12) 0.0143(4) Uani d . 1
C C8A 0.31342(10) 0.1962(2) 0.19265(12) 0.0171(4) Uani d . 1
C C9A 0.35113(10) 0.1081(2) 0.17899(13) 0.0215(5) Uani d . 1
H H9A 0.3778 0.1358 0.1580 0.026 Uiso calc R 1
C C10A 0.34866(10) -0.0227(2) 0.19714(13) 0.0219(5) Uani d . 1
H H10A 0.3739 -0.0819 0.1880 0.026 Uiso calc R 1
C C11A 0.30937(10) -0.0658(2) 0.22845(13) 0.0202(5) Uani d . 1
C C12A 0.27156(10) 0.0240(2) 0.24137(13) 0.0202(5) Uani d . 1
H H12A 0.2448 -0.0037 0.2622 0.024 Uiso calc R 1
C C13A 0.27346(10) 0.1543(2) 0.22350(13) 0.0211(5) Uani d . 1
H H13A 0.2480 0.2134 0.2322 0.025 Uiso calc R 1
C C14A 0.30883(11) -0.2061(2) 0.25107(15) 0.0274(5) Uani d . 1
H H14A 0.3135 -0.2620 0.2142 0.041 Uiso calc R 1
H H14B 0.2729 -0.2250 0.2578 0.041 Uiso calc R 1
H H14C 0.3397 -0.2207 0.2956 0.041 Uiso calc R 1
C C15A 0.32242(10) 0.3164(2) 0.45037(13) 0.0202(5) Uani d . 1
H H15A 0.3149 0.2320 0.4282 0.030 Uiso calc R 1
H H15B 0.2909 0.3736 0.4271 0.030 Uiso calc R 1
H H15C 0.3268 0.3091 0.5007 0.030 Uiso calc R 1
C C16A 0.39049(11) 0.5049(2) 0.47712(13) 0.0224(5) Uani d . 1
H H16A 0.3898 0.5014 0.5257 0.034 Uiso calc R 1
H H16B 0.3623 0.5663 0.4496 0.034 Uiso calc R 1
H H16C 0.4279 0.5315 0.4778 0.034 Uiso calc R 1
C C17A 0.51136(9) 0.1791(2) 0.51761(12) 0.0156(4) Uani d . 1
C C18A 0.50194(10) 0.1239(2) 0.57826(12) 0.0187(4) Uani d . 1
H H18A 0.4682 0.1423 0.5875 0.022 Uiso calc R 1
C C19A 0.54223(11) 0.0429(2) 0.62398(13) 0.0218(5) Uani d . 1
H H19A 0.5359 0.0070 0.6642 0.026 Uiso calc R 1
C C20A 0.59258(10) 0.0149(2) 0.60966(13) 0.0216(5) Uani d . 1
H H20A 0.6195 -0.0407 0.6404 0.026 Uiso calc R 1
C C21A 0.60328(10) 0.0677(2) 0.55114(13) 0.0194(5) Uani d . 1
H H21A 0.6373 0.0486 0.5428 0.023 Uiso calc R 1
C C22A 0.56250(9) 0.1510(2) 0.50379(12) 0.0165(4) Uani d . 1
C C23A 0.53431(9) 0.2938(2) 0.39858(12) 0.0163(4) Uani d . 1
C C24A 0.62589(10) 0.1806(3) 0.43081(14) 0.0248(5) Uani d . 1
H H24A 0.6329 0.0885 0.4326 0.037 Uiso calc R 1
H H24B 0.6569 0.2233 0.4671 0.037 Uiso calc R 1
H H24C 0.6232 0.2133 0.3839 0.037 Uiso calc R 1
C C25A 0.45550(11) 0.4913(3) 0.24427(14) 0.0261(5) Uani d . 1
H H25A 0.4921 0.4510 0.2489 0.031 Uiso calc R 1
H H25B 0.4347 0.5024 0.1931 0.031 Uiso calc R 1
C C26A 0.46692(14) 0.6248(3) 0.27936(17) 0.0380(7) Uani d . 1
H H26A 0.4884 0.6763 0.2565 0.057 Uiso calc R 1
H H26B 0.4885 0.6155 0.3299 0.057 Uiso calc R 1
H H26C 0.4310 0.6670 0.2740 0.057 Uiso calc R 1
S S1B 0.17892(3) 0.62891(6) 0.32745(4) 0.02446(14) Uani d . 1
O O1B 0.23600(8) 0.57809(18) 0.35872(11) 0.0349(5) Uani d . 1
O O2B 0.14798(9) 0.6121(2) 0.25207(10) 0.0363(5) Uani d . 1
O O3B 0.07962(7) 0.72509(16) 0.55757(9) 0.0224(4) Uani d . 1
O O4B -0.04453(8) 0.6673(2) 0.31508(10) 0.0323(4) Uani d . 1
N N1B 0.14028(9) 0.56320(19) 0.37157(11) 0.0211(4) Uani d . 1
N N2B -0.07210(8) 0.79519(19) 0.39207(11) 0.0211(4) Uani d . 1
C C1B 0.16564(11) 0.5594(2) 0.45133(14) 0.0239(5) Uani d . 1
H H1C 0.2040 0.5964 0.4679 0.029 Uiso calc R 1
H H1D 0.1672 0.4711 0.4695 0.029 Uiso calc R 1
C C2B 0.12392(10) 0.6426(2) 0.47433(13) 0.0192(5) Uani d . 1
H H2B 0.1302 0.7332 0.4630 0.023 Uiso calc R 1
C C3B 0.06602(10) 0.6014(2) 0.42108(12) 0.0184(4) Uani d . 1
H H3B 0.0583 0.5123 0.4332 0.022 Uiso calc R 1
C C4B 0.07693(10) 0.5972(2) 0.34795(13) 0.0214(5) Uani d . 1
H H4B 0.0713 0.6847 0.3267 0.026 Uiso calc R 1
C C5B 0.12589(10) 0.6398(2) 0.55229(13) 0.0204(5) Uani d . 1
C C6B 0.03148(10) 0.7423(2) 0.49971(13) 0.0181(4) Uani d . 1
C C7B 0.02111(10) 0.6893(2) 0.43303(13) 0.0190(5) Uani d . 1
C C8B 0.18260(10) 0.7985(2) 0.34440(14) 0.0238(5) Uani d . 1
C C9B 0.14173(11) 0.8800(3) 0.29762(16) 0.0291(6) Uani d . 1
H H9B 0.1139 0.8465 0.2567 0.035 Uiso calc R 1
C C10B 0.14328(12) 1.0119(3) 0.3131(2) 0.0408(8) Uani d . 1
H H10B 0.1163 1.0668 0.2819 0.049 Uiso calc R 1
C C11B 0.18375(13) 1.0639(3) 0.3735(2) 0.0462(9) Uani d . 1
C C12B 0.22467(12) 0.9812(3) 0.4189(2) 0.0444(8) Uani d . 1
H H12B 0.2526 1.0150 0.4596 0.053 Uiso calc R 1
C C13B 0.22450(11) 0.8488(3) 0.40430(16) 0.0304(6) Uani d . 1
H H13B 0.2524 0.7946 0.4346 0.037 Uiso calc R 1
C C14B 0.18209(16) 1.2055(3) 0.3921(3) 0.0892(18) Uani d . 1
H H14D 0.1448 1.2266 0.3943 0.134 Uiso calc R 1
H H14E 0.1896 1.2579 0.3557 0.134 Uiso calc R 1
H H14F 0.2108 1.2226 0.4382 0.134 Uiso calc R 1
C C15B 0.18005(11) 0.7030(3) 0.60244(14) 0.0286(6) Uani d . 1
H H15D 0.1850 0.7869 0.5837 0.043 Uiso calc R 1
H H15E 0.2126 0.6490 0.6057 0.043 Uiso calc R 1
H H15F 0.1769 0.7130 0.6496 0.043 Uiso calc R 1
C C16B 0.11612(12) 0.5061(3) 0.57967(14) 0.0293(6) Uani d . 1
H H16D 0.0816 0.4687 0.5468 0.044 Uiso calc R 1
H H16E 0.1125 0.5146 0.6267 0.044 Uiso calc R 1
H H16F 0.1481 0.4506 0.5828 0.044 Uiso calc R 1
C C17B -0.00982(10) 0.8270(2) 0.51506(13) 0.0199(5) Uani d . 1
C C18B 0.00104(11) 0.8865(2) 0.58266(14) 0.0222(5) Uani d . 1
H H18B 0.0358 0.8714 0.6194 0.027 Uiso calc R 1
C C19B -0.03907(11) 0.9669(2) 0.59513(14) 0.0251(5) Uani d . 1
H H19B -0.0316 1.0065 0.6400 0.030 Uiso calc R 1
C C20B -0.09128(11) 0.9886(2) 0.53973(15) 0.0278(6) Uani d . 1
H H20B -0.1185 1.0426 0.5483 0.033 Uiso calc R 1
C C21B -0.10314(10) 0.9319(2) 0.47305(14) 0.0240(5) Uani d . 1
H H21B -0.1382 0.9469 0.4370 0.029 Uiso calc R 1
C C22B -0.06195(10) 0.8508(2) 0.45956(13) 0.0205(5) Uani d . 1
C C23B -0.03295(10) 0.7149(2) 0.37602(13) 0.0211(5) Uani d . 1
C C24B -0.12697(11) 0.8197(3) 0.33482(15) 0.0321(6) Uani d . 1
H H24D -0.1287 0.7704 0.2926 0.048 Uiso calc R 1
H H24E -0.1303 0.9109 0.3232 0.048 Uiso calc R 1
H H24F -0.1579 0.7941 0.3512 0.048 Uiso calc R 1
C C25B 0.04245(11) 0.4992(3) 0.29093(14) 0.0279(6) Uani d . 1
H H25C 0.0067 0.5402 0.2621 0.034 Uiso calc R 1
H H25D 0.0640 0.4801 0.2589 0.034 Uiso calc R 1
C C26B 0.02830(14) 0.3718(3) 0.32003(18) 0.0409(7) Uani d . 1
H H26D 0.0633 0.3285 0.3474 0.061 Uiso calc R 1
H H26E 0.0068 0.3173 0.2804 0.061 Uiso calc R 1
H H26F 0.0059 0.3888 0.3507 0.061 Uiso calc R 1

loop_
_atom_site_aniso_label
_atom_site_aniso_U_11
_atom_site_aniso_U_22
_atom_site_aniso_U_33
_atom_site_aniso_U_12
_atom_site_aniso_U_13
_atom_site_aniso_U_23
S1A 0.0234(3) 0.0189(3) 0.0154(3) 0.0000(2) 0.0035(2) 0.0017(2)
O1A 0.0248(9) 0.0242(9) 0.0241(10) 0.0042(7) -0.0022(7) 0.0033(7)
O2A 0.0388(11) 0.0285(9) 0.0190(9) -0.0065(8) 0.0114(8) 0.0000(7)
O3A 0.0152(8) 0.0215(8) 0.0178(8) 0.0034(6) 0.0063(6) 0.0045(6)
O4A 0.0196(8) 0.0301(9) 0.0212(9) 0.0017(7) 0.0095(7) 0.0018(7)
N1A 0.0174(9) 0.0177(9) 0.0150(9) 0.0015(7) 0.0041(8) 0.0006(7)
N2A 0.0147(9) 0.0170(9) 0.0178(10) 0.0000(7) 0.0051(8) -0.0035(7)
C1A 0.0175(11) 0.0183(10) 0.0165(11) 0.0013(8) 0.0054(9) -0.0008(8)
C2A 0.0161(10) 0.0128(9) 0.0146(10) -0.0004(8) 0.0059(8) -0.0002(8)
C3A 0.0163(10) 0.0135(9) 0.0132(10) -0.0008(8) 0.0050(8) -0.0003(8)
C4A 0.0170(11) 0.0193(10) 0.0159(11) 0.0050(8) 0.0046(9) 0.0026(8)
C5A 0.0141(10) 0.0155(10) 0.0151(10) 0.0032(8) 0.0046(8) 0.0011(8)
C6A 0.0146(10) 0.0153(10) 0.0145(11) -0.0006(8) 0.0029(8) -0.0040(8)
C7A 0.0144(10) 0.0137(10) 0.0137(10) -0.0010(8) 0.0030(8) -0.0024(8)
C8A 0.0199(11) 0.0161(10) 0.0129(10) -0.0026(8) 0.0021(9) -0.0025(8)
C9A 0.0211(12) 0.0254(12) 0.0188(12) -0.0034(9) 0.0079(10) -0.0052(9)
C10A 0.0186(11) 0.0210(11) 0.0254(13) 0.0016(9) 0.0063(10) -0.0041(9)
C11A 0.0176(11) 0.0198(11) 0.0179(11) -0.0022(9) -0.0008(9) -0.0022(9)
C12A 0.0155(11) 0.0233(11) 0.0202(12) -0.0034(9) 0.0040(9) 0.0006(9)
C13A 0.0143(11) 0.0240(12) 0.0229(12) 0.0014(9) 0.0035(9) -0.0020(9)
C14A 0.0243(13) 0.0224(12) 0.0302(14) -0.0011(10) 0.0021(11) 0.0046(10)
C15A 0.0191(11) 0.0206(11) 0.0223(12) 0.0001(9) 0.0086(10) 0.0023(9)
C16A 0.0277(13) 0.0223(11) 0.0193(12) -0.0008(10) 0.0108(10) -0.0061(9)
C17A 0.0161(11) 0.0141(10) 0.0146(11) -0.0011(8) 0.0026(9) -0.0038(8)
C18A 0.0203(11) 0.0176(11) 0.0171(11) -0.0016(9) 0.0048(9) -0.0013(8)
C19A 0.0259(12) 0.0197(11) 0.0155(11) 0.0001(9) 0.0010(10) 0.0015(9)
C20A 0.0219(12) 0.0162(10) 0.0193(12) 0.0026(9) -0.0030(9) -0.0003(9)
C21A 0.0167(11) 0.0168(11) 0.0213(12) 0.0005(8) 0.0018(9) -0.0039(9)
C22A 0.0161(10) 0.0137(10) 0.0176(11) -0.0012(8) 0.0028(9) -0.0037(8)
C23A 0.0144(10) 0.0174(10) 0.0153(11) -0.0002(8) 0.0028(9) -0.0033(8)
C24A 0.0189(12) 0.0300(13) 0.0271(13) 0.0034(10) 0.0097(10) -0.0033(10)
C25A 0.0213(12) 0.0353(14) 0.0226(13) 0.0045(10) 0.0086(10) 0.0115(10)
C26A 0.0419(17) 0.0297(15) 0.0414(18) -0.0121(12) 0.0127(14) 0.0107(12)
S1B 0.0275(3) 0.0224(3) 0.0290(3) 0.0038(2) 0.0167(3) 0.0031(2)
O1B 0.0319(10) 0.0307(10) 0.0520(13) 0.0133(8) 0.0271(10) 0.0111(9)
O2B 0.0489(13) 0.0402(11) 0.0259(10) -0.0057(9) 0.0207(10) -0.0033(8)
O3B 0.0195(8) 0.0271(9) 0.0193(9) 0.0065(7) 0.0049(7) 0.0003(7)
O4B 0.0283(10) 0.0481(12) 0.0171(9) 0.0069(9) 0.0033(8) -0.0012(8)
N1B 0.0234(10) 0.0199(10) 0.0229(11) 0.0058(8) 0.0115(9) 0.0054(8)
N2B 0.0148(9) 0.0218(10) 0.0241(11) 0.0024(8) 0.0031(8) 0.0042(8)
C1B 0.0219(12) 0.0231(12) 0.0277(13) 0.0068(9) 0.0099(10) 0.0048(10)
C2B 0.0173(11) 0.0175(10) 0.0224(12) 0.0028(8) 0.0060(9) 0.0048(9)
C3B 0.0187(11) 0.0175(10) 0.0191(11) 0.0021(8) 0.0066(9) 0.0034(9)
C4B 0.0243(12) 0.0216(11) 0.0204(12) 0.0042(9) 0.0102(10) 0.0034(9)
C5B 0.0193(11) 0.0209(11) 0.0203(12) 0.0062(9) 0.0059(9) 0.0047(9)
C6B 0.0163(11) 0.0172(10) 0.0200(12) 0.0002(8) 0.0050(9) 0.0027(8)
C7B 0.0182(11) 0.0180(11) 0.0221(12) 0.0005(8) 0.0087(9) 0.0043(9)
C8B 0.0200(12) 0.0222(12) 0.0329(14) 0.0019(9) 0.0138(11) 0.0041(10)
C9B 0.0212(12) 0.0311(14) 0.0384(15) 0.0043(10) 0.0146(11) 0.0150(11)
C10B 0.0237(14) 0.0284(14) 0.079(2) 0.0085(11) 0.0289(15) 0.0227(15)
C11B 0.0258(15) 0.0222(14) 0.102(3) -0.0040(11) 0.0373(18) -0.0020(15)
C12B 0.0214(14) 0.0398(17) 0.074(2) -0.0098(12) 0.0193(15) -0.0147(16)
C13B 0.0176(12) 0.0326(14) 0.0392(16) 0.0010(10) 0.0071(11) -0.0006(12)
C14B 0.041(2) 0.0249(17) 0.218(6) -0.0077(15) 0.064(3) -0.025(2)
C15B 0.0220(13) 0.0376(15) 0.0214(13) 0.0053(11) 0.0010(10) 0.0010(11)
C16B 0.0378(15) 0.0286(13) 0.0240(13) 0.0048(11) 0.0136(12) 0.0111(10)
C17B 0.0200(12) 0.0178(11) 0.0232(12) -0.0005(9) 0.0092(10) 0.0023(9)
C18B 0.0225(12) 0.0198(11) 0.0267(13) 0.0001(9) 0.0117(10) 0.0043(9)
C19B 0.0298(13) 0.0223(12) 0.0280(14) 0.0015(10) 0.0158(11) 0.0006(10)
C20B 0.0271(13) 0.0206(12) 0.0408(16) 0.0043(10) 0.0183(12) 0.0029(11)
C21B 0.0183(11) 0.0223(12) 0.0329(14) 0.0028(9) 0.0103(10) 0.0063(10)
C22B 0.0190(11) 0.0175(11) 0.0264(13) -0.0010(9) 0.0094(10) 0.0039(9)
C23B 0.0199(12) 0.0220(11) 0.0219(12) 0.0019(9) 0.0079(10) 0.0053(9)
C24B 0.0230(13) 0.0360(15) 0.0311(15) 0.0058(11) 0.0010(11) 0.0049(12)
C25B 0.0289(14) 0.0314(14) 0.0238(13) 0.0035(11) 0.0093(11) -0.0031(10)
C26B 0.0443(18) 0.0349(16) 0.0421(18) -0.0119(13) 0.0127(15) -0.0107(13)

loop_
_atom_type_symbol
_atom_type_description
_atom_type_scat_dispersion_real
_atom_type_scat_dispersion_imag
_atom_type_scat_source
C C 0.0033 0.0016 'International Tables Vol C Tables 4.2.6.8 and 6.1.1.4'
H H 0.0000 0.0000 'International Tables Vol C Tables 4.2.6.8 and 6.1.1.4'
N N 0.0061 0.0033 'International Tables Vol C Tables 4.2.6.8 and 6.1.1.4'
O O 0.0106 0.0060 'International Tables Vol C Tables 4.2.6.8 and 6.1.1.4'
S S 0.1246 0.1234 'International Tables Vol C Tables 4.2.6.8 and 6.1.1.4'

loop_
_geom_angle_atom_site_label_1
_geom_angle_atom_site_label_2
_geom_angle_atom_site_label_3
_geom_angle
O2A S1A O1A 120.04(11)
O2A S1A N1A 106.95(10)
O1A S1A N1A 107.06(10)
O2A S1A C8A 106.88(11)
O1A S1A C8A 107.71(11)
N1A S1A C8A 107.68(10)
C6A O3A C5A 119.92(16)
C1A N1A C4A 110.37(17)
C1A N1A S1A 117.12(15)
C4A N1A S1A 118.12(14)
C23A N2A C22A 122.72(18)
C23A N2A C24A 117.08(19)
C22A N2A C24A 120.00(19)
N1A C1A C2A 101.89(17)
N1A C1A H1A 111.4
C2A C1A H1A 111.4
N1A C1A H1B 111.4
C2A C1A H1B 111.4
H1A C1A H1B 109.3
C1A C2A C5A 119.93(18)
C1A C2A C3A 102.50(17)
C5A C2A C3A 112.88(18)
C1A C2A H2A 106.9
C5A C2A H2A 106.9
C3A C2A H2A 106.9
C7A C3A C2A 107.43(17)
C7A C3A C4A 121.54(18)
C2A C3A C4A 102.96(17)
C7A C3A H3A 108.1
C2A C3A H3A 108.1
C4A C3A H3A 108.1
N1A C4A C25A 109.64(18)
N1A C4A C3A 102.03(16)
C25A C4A C3A 117.7(2)
N1A C4A H4A 109.0
C25A C4A H4A 109.0
C3A C4A H4A 109.0
O3A C5A C15A 103.96(17)
O3A C5A C2A 106.81(16)
C15A C5A C2A 112.11(19)
O3A C5A C16A 107.43(18)
C15A C5A C16A 111.33(18)
C2A C5A C16A 114.43(18)
O3A C6A C7A 125.6(2)
O3A C6A C17A 112.93(18)
C7A C6A C17A 121.5(2)
C6A C7A C23A 119.6(2)
C6A C7A C3A 118.96(19)
C23A C7A C3A 121.27(19)
C9A C8A C13A 120.2(2)
C9A C8A S1A 119.90(17)
C13A C8A S1A 119.86(17)
C8A C9A C10A 119.3(2)
C8A C9A H9A 120.4
C10A C9A H9A 120.4
C11A C10A C9A 121.2(2)
C11A C10A H10A 119.4
C9A C10A H10A 119.4
C10A C11A C12A 118.7(2)
C10A C11A C14A 120.9(2)
C12A C11A C14A 120.4(2)
C13A C12A C11A 120.7(2)
C13A C12A H12A 119.7
C11A C12A H12A 119.7
C8A C13A C12A 119.9(2)
C8A C13A H13A 120.1
C12A C13A H13A 120.1
C11A C14A H14A 109.5
C11A C14A H14B 109.5
H14A C14A H14B 109.5
C11A C14A H14C 109.5
H14A C14A H14C 109.5
H14B C14A H14C 109.5
C5A C15A H15A 109.5
C5A C15A H15B 109.5
H15A C15A H15B 109.5
C5A C15A H15C 109.5
H15A C15A H15C 109.5
H15B C15A H15C 109.5
C5A C16A H16A 109.5
C5A C16A H16B 109.5
H16A C16A H16B 109.5
C5A C16A H16C 109.5
H16A C16A H16C 109.5
H16B C16A H16C 109.5
C18A C17A C22A 119.6(2)
C18A C17A C6A 122.3(2)
C22A C17A C6A 118.1(2)
C19A C18A C17A 120.5(2)
C19A C18A H18A 119.8
C17A C18A H18A 119.8
C18A C19A C20A 119.6(2)
C18A C19A H19A 120.2
C20A C19A H19A 120.2
C21A C20A C19A 121.4(2)
C21A C20A H20A 119.3
C19A C20A H20A 119.3
C20A C21A C22A 119.7(2)
C20A C21A H21A 120.1
C22A C21A H21A 120.1
N2A C22A C17A 119.7(2)
N2A C22A C21A 121.1(2)
C17A C22A C21A 119.2(2)
O4A C23A N2A 120.1(2)
O4A C23A C7A 122.1(2)
N2A C23A C7A 117.77(19)
N2A C24A H24A 109.5
N2A C24A H24B 109.5
H24A C24A H24B 109.5
N2A C24A H24C 109.5
H24A C24A H24C 109.5
H24B C24A H24C 109.5
C26A C25A C4A 115.1(2)
C26A C25A H25A 108.5
C4A C25A H25A 108.5
C26A C25A H25B 108.5
C4A C25A H25B 108.5
H25A C25A H25B 107.5
C25A C26A H26A 109.5
C25A C26A H26B 109.5
H26A C26A H26B 109.5
C25A C26A H26C 109.5
H26A C26A H26C 109.5
H26B C26A H26C 109.5
O2B S1B O1B 120.47(12)
O2B S1B N1B 107.05(11)
O1B S1B N1B 106.75(11)
O2B S1B C8B 106.82(12)
O1B S1B C8B 107.23(12)
N1B S1B C8B 108.02(11)
C6B O3B C5B 120.29(18)
C1B N1B C4B 110.95(17)
C1B N1B S1B 117.12(16)
C4B N1B S1B 117.97(15)
C23B N2B C22B 123.1(2)
C23B N2B C24B 117.8(2)
C22B N2B C24B 119.2(2)
N1B C1B C2B 102.15(18)
N1B C1B H1C 111.3
C2B C1B H1C 111.3
N1B C1B H1D 111.3
C2B C1B H1D 111.3
H1C C1B H1D 109.2
C5B C2B C1B 119.59(19)
C5B C2B C3B 113.15(19)
C1B C2B C3B 102.40(19)
C5B C2B H2B 107.0
C1B C2B H2B 107.0
C3B C2B H2B 107.0
C7B C3B C2B 107.33(19)
C7B C3B C4B 121.75(19)
C2B C3B C4B 103.24(18)
C7B C3B H3B 107.9
C2B C3B H3B 107.9
C4B C3B H3B 107.9
N1B C4B C25B 109.63(19)
N1B C4B C3B 101.85(18)
C25B C4B C3B 117.9(2)
N1B C4B H4B 109.0
C25B C4B H4B 109.0
C3B C4B H4B 109.0
O3B C5B C2B 107.27(18)
O3B C5B C15B 103.73(19)
C2B C5B C15B 111.7(2)
O3B C5B C16B 107.07(19)
C2B C5B C16B 114.7(2)
C15B C5B C16B 111.5(2)
O3B C6B C7B 125.8(2)
O3B C6B C17B 112.8(2)
C7B C6B C17B 121.5(2)
C6B C7B C23B 119.9(2)
C6B C7B C3B 118.5(2)
C23B C7B C3B 121.6(2)
C13B C8B C9B 120.5(2)
C13B C8B S1B 120.3(2)
C9B C8B S1B 119.1(2)
C10B C9B C8B 118.8(3)
C10B C9B H9B 120.6
C8B C9B H9B 120.6
C11B C10B C9B 121.8(3)
C11B C10B H10B 119.1
C9B C10B H10B 119.1
C10B C11B C12B 118.5(3)
C10B C11B C14B 120.9(3)
C12B C11B C14B 120.6(4)
C13B C12B C11B 121.0(3)
C13B C12B H12B 119.5
C11B C12B H12B 119.5
C8B C13B C12B 119.4(3)
C8B C13B H13B 120.3
C12B C13B H13B 120.3
C11B C14B H14D 109.5
C11B C14B H14E 109.5
H14D C14B H14E 109.5
C11B C14B H14F 109.5
H14D C14B H14F 109.5
H14E C14B H14F 109.5
C5B C15B H15D 109.5
C5B C15B H15E 109.5
H15D C15B H15E 109.5
C5B C15B H15F 109.5
H15D C15B H15F 109.5
H15E C15B H15F 109.5
C5B C16B H16D 109.5
C5B C16B H16E 109.5
H16D C16B H16E 109.5
C5B C16B H16F 109.5
H16D C16B H16F 109.5
H16E C16B H16F 109.5
C22B C17B C18B 119.6(2)
C22B C17B C6B 118.2(2)
C18B C17B C6B 122.3(2)
C19B C18B C17B 120.6(2)
C19B C18B H18B 119.7
C17B C18B H18B 119.7
C18B C19B C20B 119.3(2)
C18B C19B H19B 120.3
C20B C19B H19B 120.3
C21B C20B C19B 121.4(2)
C21B C20B H20B 119.3
C19B C20B H20B 119.3
C20B C21B C22B 119.6(2)
C20B C21B H21B 120.2
C22B C21B H21B 120.2
N2B C22B C17B 119.7(2)
N2B C22B C21B 120.8(2)
C17B C22B C21B 119.4(2)
O4B C23B N2B 120.2(2)
O4B C23B C7B 122.1(2)
N2B C23B C7B 117.7(2)
N2B C24B H24D 109.5
N2B C24B H24E 109.5
H24D C24B H24E 109.5
N2B C24B H24F 109.5
H24D C24B H24F 109.5
H24E C24B H24F 109.5
C26B C25B C4B 115.7(2)
C26B C25B H25C 108.4
C4B C25B H25C 108.4
C26B C25B H25D 108.4
C4B C25B H25D 108.4
H25C C25B H25D 107.4
C25B C26B H26D 109.5
C25B C26B H26E 109.5
H26D C26B H26E 109.5
C25B C26B H26F 109.5
H26D C26B H26F 109.5
H26E C26B H26F 109.5

loop_
_geom_bond_atom_site_label_1
_geom_bond_atom_site_label_2
_geom_bond_distance
S1A O2A 1.4337(18)
S1A O1A 1.4342(18)
S1A N1A 1.629(2)
S1A C8A 1.772(2)
O3A C6A 1.353(3)
O3A C5A 1.473(3)
O4A C23A 1.231(3)
N1A C1A 1.491(3)
N1A C4A 1.522(3)
N2A C23A 1.388(3)
N2A C22A 1.388(3)
N2A C24A 1.462(3)
C1A C2A 1.512(3)
C1A H1A 0.97
C1A H1B 0.97
C2A C5A 1.517(3)
C2A C3A 1.525(3)
C2A H2A 0.98
C3A C7A 1.510(3)
C3A C4A 1.544(3)
C3A H3A 0.98
C4A C25A 1.527(3)
C4A H4A 0.98
C5A C15A 1.510(3)
C5A C16A 1.519(3)
C6A C7A 1.365(3)
C6A C17A 1.444(3)
C7A C23A 1.449(3)
C8A C9A 1.388(3)
C8A C13A 1.388(3)
C9A C10A 1.396(3)
C9A H9A 0.93
C10A C11A 1.384(3)
C10A H10A 0.93
C11A C12A 1.395(3)
C11A C14A 1.509(3)
C12A C13A 1.388(3)
C12A H12A 0.93
C13A H13A 0.93
C14A H14A 0.96
C14A H14B 0.96
C14A H14C 0.96
C15A H15A 0.96
C15A H15B 0.96
C15A H15C 0.96
C16A H16A 0.96
C16A H16B 0.96
C16A H16C 0.96
C17A C18A 1.406(3)
C17A C22A 1.408(3)
C18A C19A 1.374(3)
C18A H18A 0.93
C19A C20A 1.394(3)
C19A H19A 0.93
C20A C21A 1.373(3)
C20A H20A 0.93
C21A C22A 1.408(3)
C21A H21A 0.93
C24A H24A 0.96
C24A H24B 0.96
C24A H24C 0.96
C25A C26A 1.517(4)
C25A H25A 0.97
C25A H25B 0.97
C26A H26A 0.96
C26A H26B 0.96
C26A H26C 0.96
S1B O2B 1.430(2)
S1B O1B 1.4345(19)
S1B N1B 1.634(2)
S1B C8B 1.770(3)
O3B C6B 1.353(3)
O3B C5B 1.471(3)
O4B C23B 1.233(3)
N1B C1B 1.479(3)
N1B C4B 1.517(3)
N2B C23B 1.385(3)
N2B C22B 1.386(3)
N2B C24B 1.464(3)
C1B C2B 1.519(3)
C1B H1C 0.97
C1B H1D 0.97
C2B C5B 1.514(3)
C2B C3B 1.522(3)
C2B H2B 0.98
C3B C7B 1.509(3)
C3B C4B 1.546(3)
C3B H3B 0.98
C4B C25B 1.533(4)
C4B H4B 0.98
C5B C15B 1.516(4)
C5B C16B 1.523(3)
C6B C7B 1.360(3)
C6B C17B 1.446(3)
C7B C23B 1.450(3)
C8B C13B 1.380(4)
C8B C9B 1.394(3)
C9B C10B 1.386(4)
C9B H9B 0.93
C10B C11B 1.377(5)
C10B H10B 0.93
C11B C12B 1.390(5)
C11B C14B 1.504(4)
C12B C13B 1.389(4)
C12B H12B 0.93
C13B H13B 0.93
C14B H14D 0.96
C14B H14E 0.96
C14B H14F 0.96
C15B H15D 0.96
C15B H15E 0.96
C15B H15F 0.96
C16B H16D 0.96
C16B H16E 0.96
C16B H16F 0.96
C17B C22B 1.402(3)
C17B C18B 1.402(3)
C18B C19B 1.373(3)
C18B H18B 0.93
C19B C20B 1.399(4)
C19B H19B 0.93
C20B C21B 1.371(4)
C20B H20B 0.93
C21B C22B 1.407(3)
C21B H21B 0.93
C24B H24D 0.96
C24B H24E 0.96
C24B H24F 0.96
C25B C26B 1.515(4)
C25B H25C 0.97
C25B H25D 0.97
C26B H26D 0.96
C26B H26E 0.96
C26B H26F 0.96

loop_
_geom_hbond_atom_site_label_D
_geom_hbond_atom_site_label_H
_geom_hbond_atom_site_label_A
_geom_hbond_site_symmetry_A
_geom_hbond_distance_DH
_geom_hbond_distance_HA
_geom_hbond_distance_DA
_geom_hbond_angle_DHA
C25A H25A O4A . 0.97 2.27 2.915(3) 123
C25A H25B O2A . 0.97 2.53 3.182(3) 125
C25B H25C O4B . 0.97 2.29 2.916(4) 121
C25B H25D O2B . 0.97 2.52 3.170(4) 124
C10A H10A O4A 2_645 0.93 2.41 3.279(3) 155
C24A H24A O2A 2_645 0.96 2.58 3.466(3) 153
C10B H10B O4B 2_555 0.93 2.36 3.273(4) 167
C24B H24E O2B 2_555 0.96 2.49 3.406(4) 159
C16A H16C Cg1 3_666 0.96 2.81 3.416(2) 122
C20A H20A Cg2 3_656 0.93 2.87 3.631(3) 140
C16B H16D Cg4 3_566 0.96 2.90 3.612(3) 131
C20B H20B Cg5 3_576 0.93 2.82 3.589(3) 141
C12A H12A Cg5 1_545 0.93 2.87 3.782(3) 166

loop_
_geom_torsion_atom_site_label_1
_geom_torsion_atom_site_label_2
_geom_torsion_atom_site_label_3
_geom_torsion_atom_site_label_4
_geom_torsion
O2A S1A N1A C1A 176.48(15)
O1A S1A N1A C1A 46.62(18)
C8A S1A N1A C1A -68.96(18)
O2A S1A N1A C4A -47.70(18)
O1A S1A N1A C4A -177.56(15)
C8A S1A N1A C4A 66.86(18)
C4A N1A C1A C2A -22.5(2)
S1A N1A C1A C2A 116.49(16)
N1A C1A C2A C5A 166.83(18)
N1A C1A C2A C3A 40.9(2)
C1A C2A C3A C7A -174.14(17)
C5A C2A C3A C7A 55.5(2)
C1A C2A C3A C4A -44.7(2)
C5A C2A C3A C4A -175.14(17)
C1A N1A C4A C25A -130.1(2)
S1A N1A C4A C25A 91.3(2)
C1A N1A C4A C3A -4.6(2)
S1A N1A C4A C3A -143.16(15)
C7A C3A C4A N1A 149.90(19)
C2A C3A C4A N1A 29.8(2)
C7A C3A C4A C25A -90.1(3)
C2A C3A C4A C25A 149.78(19)
C6A O3A C5A C15A 151.29(18)
C6A O3A C5A C2A 32.6(2)
C6A O3A C5A C16A -90.6(2)
C1A C2A C5A O3A -179.95(18)
C3A C2A C5A O3A -59.0(2)
C1A C2A C5A C15A 66.8(3)
C3A C2A C5A C15A -172.27(18)
C1A C2A C5A C16A -61.2(3)
C3A C2A C5A C16A 59.7(2)
C5A O3A C6A C7A -4.6(3)
C5A O3A C6A C17A 176.12(18)
O3A C6A C7A C23A 175.99(19)
C17A C6A C7A C23A -4.8(3)
O3A C6A C7A C3A 0.6(3)
C17A C6A C7A C3A 179.80(19)
C2A C3A C7A C6A -25.3(3)
C4A C3A C7A C6A -143.2(2)
C2A C3A C7A C23A 159.40(19)
C4A C3A C7A C23A 41.5(3)
O2A S1A C8A C9A 20.4(2)
O1A S1A C8A C9A 150.68(19)
N1A S1A C8A C9A -94.2(2)
O2A S1A C8A C13A -161.33(19)
O1A S1A C8A C13A -31.1(2)
N1A S1A C8A C13A 84.1(2)
C13A C8A C9A C10A -0.5(4)
S1A C8A C9A C10A 177.74(18)
C8A C9A C10A C11A 0.0(4)
C9A C10A C11A C12A 0.4(4)
C9A C10A C11A C14A -177.1(2)
C10A C11A C12A C13A -0.3(4)
C14A C11A C12A C13A 177.2(2)
C9A C8A C13A C12A 0.6(4)
S1A C8A C13A C12A -177.62(18)
C11A C12A C13A C8A -0.2(4)
O3A C6A C17A C18A -0.1(3)
C7A C6A C17A C18A -179.4(2)
O3A C6A C17A C22A 178.89(18)
C7A C6A C17A C22A -0.4(3)
C22A C17A C18A C19A 0.0(3)
C6A C17A C18A C19A 179.0(2)
C17A C18A C19A C20A -0.4(3)
C18A C19A C20A C21A 0.8(4)
C19A C20A C21A C22A -0.7(3)
C23A N2A C22A C17A 3.2(3)
C24A N2A C22A C17A 178.0(2)
C23A N2A C22A C21A -176.5(2)
C24A N2A C22A C21A -1.6(3)
C18A C17A C22A N2A -179.6(2)
C6A C17A C22A N2A 1.4(3)
C18A C17A C22A C21A 0.1(3)
C6A C17A C22A C21A -179.0(2)
C20A C21A C22A N2A 180.0(2)
C20A C21A C22A C17A 0.3(3)
C22A N2A C23A O4A 171.4(2)
C24A N2A C23A O4A -3.6(3)
C22A N2A C23A C7A -8.3(3)
C24A N2A C23A C7A 176.72(19)
C6A C7A C23A O4A -170.7(2)
C3A C7A C23A O4A 4.6(3)
C6A C7A C23A N2A 9.0(3)
C3A C7A C23A N2A -175.71(19)
N1A C4A C25A C26A 77.8(3)
C3A C4A C25A C26A -38.1(3)
O2B S1B N1B C1B 175.40(17)
O1B S1B N1B C1B 45.15(19)
C8B S1B N1B C1B -69.89(19)
O2B S1B N1B C4B -48.0(2)
O1B S1B N1B C4B -178.22(17)
C8B S1B N1B C4B 66.7(2)
C4B N1B C1B C2B -21.8(2)
S1B N1B C1B C2B 117.67(17)
N1B C1B C2B C5B 165.9(2)
N1B C1B C2B C3B 39.9(2)
C5B C2B C3B C7B 56.4(2)
C1B C2B C3B C7B -173.54(18)
C5B C2B C3B C4B -173.86(18)
C1B C2B C3B C4B -43.8(2)
C1B N1B C4B C25B -130.4(2)
S1B N1B C4B C25B 90.5(2)
C1B N1B C4B C3B -4.7(2)
S1B N1B C4B C3B -143.86(16)
C7B C3B C4B N1B 149.9(2)
C2B C3B C4B N1B 29.5(2)
C7B C3B C4B C25B -90.2(3)
C2B C3B C4B C25B 149.5(2)
C6B O3B C5B C2B 28.9(3)
C6B O3B C5B C15B 147.3(2)
C6B O3B C5B C16B -94.7(2)
C1B C2B C5B O3B -177.9(2)
C3B C2B C5B O3B -57.1(2)
C1B C2B C5B C15B 69.1(3)
C3B C2B C5B C15B -170.18(19)
C1B C2B C5B C16B -59.1(3)
C3B C2B C5B C16B 61.7(3)
C5B O3B C6B C7B -1.8(3)
C5B O3B C6B C17B 178.79(19)
O3B C6B C7B C23B 179.2(2)
C17B C6B C7B C23B -1.5(3)
O3B C6B C7B C3B 1.0(3)
C17B C6B C7B C3B -179.7(2)
C2B C3B C7B C6B -27.3(3)
C4B C3B C7B C6B -145.7(2)
C2B C3B C7B C23B 154.5(2)
C4B C3B C7B C23B 36.2(3)
O2B S1B C8B C13B -158.5(2)
O1B S1B C8B C13B -28.1(2)
N1B S1B C8B C13B 86.6(2)
O2B S1B C8B C9B 23.2(2)
O1B S1B C8B C9B 153.66(19)
N1B S1B C8B C9B -91.6(2)
C13B C8B C9B C10B -1.3(4)
S1B C8B C9B C10B 176.99(19)
C8B C9B C10B C11B -0.4(4)
C9B C10B C11B C12B 1.4(4)
C9B C10B C11B C14B -175.7(3)
C10B C11B C12B C13B -0.8(5)
C14B C11B C12B C13B 176.3(3)
C9B C8B C13B C12B 1.9(4)
S1B C8B C13B C12B -176.4(2)
C11B C12B C13B C8B -0.9(4)
O3B C6B C17B C22B -179.0(2)
C7B C6B C17B C22B 1.6(3)
O3B C6B C17B C18B 1.9(3)
C7B C6B C17B C18B -177.5(2)
C22B C17B C18B C19B 0.6(3)
C6B C17B C18B C19B 179.6(2)
C17B C18B C19B C20B 0.3(4)
C18B C19B C20B C21B -0.4(4)
C19B C20B C21B C22B -0.4(4)
C23B N2B C22B C17B 0.4(3)
C24B N2B C22B C17B 179.3(2)
C23B N2B C22B C21B 179.9(2)
C24B N2B C22B C21B -1.2(3)
C18B C17B C22B N2B 178.1(2)
C6B C17B C22B N2B -1.0(3)
C18B C17B C22B C21B -1.4(3)
C6B C17B C22B C21B 179.5(2)
C20B C21B C22B N2B -178.1(2)
C20B C21B C22B C17B 1.3(3)
C22B N2B C23B O4B 179.4(2)
C24B N2B C23B O4B 0.5(3)
C22B N2B C23B C7B -0.3(3)
C24B N2B C23B C7B -179.2(2)
C6B C7B C23B O4B -178.9(2)
C3B C7B C23B O4B -0.7(3)
C6B C7B C23B N2B 0.8(3)
C3B C7B C23B N2B 179.0(2)
N1B C4B C25B C26B 82.2(3)
C3B C4B C25B C26B -33.6(3)
